data_7200713
loop_
_publ_author_name
'Walther, Philip'
'Puchberger, Michael'
'Kogler, F. Rene'
'Schwarz, Karlheinz'
'Schubert, Ulrich'

_publ_section_title
;
 Ligand dynamics on the surface of zirconium oxo clusters
;
_journal_issue 19
_journal_name_full 'Physical Chemistry Chemical Physics'
_journal_page_first 3640
_journal_page_last 3647
_journal_paper_doi 10.1039/b820731c
_journal_volume 11
_journal_year 2009
_chemical_formula_sum 'C27 H33 O13 Zr2'
_chemical_formula_weight 747.97
_chemical_name_systematic
;
?
;
_space_group_IT_number 2
_symmetry_space_group_name_Hall '-P 1'
_symmetry_space_group_name_H-M 'P -1'
_atom_sites_solution_hydrogens geom
_atom_sites_solution_primary direct
_atom_sites_solution_secondary difmap
_audit_creation_method SHELXL-97
_cell_angle_alpha 76.062(2)
_cell_angle_beta 85.173(2)
_cell_angle_gamma 85.040(2)
_cell_formula_units_Z 2
_cell_length_a 11.1545(10)
_cell_length_b 11.8450(11)
_cell_length_c 12.0487(11)
_cell_measurement_temperature 173(2)
_cell_volume 1536.0(2)
_computing_structure_refinement 'SHELXL-97 (Sheldrick, 1997)'
_computing_structure_solution 'SHELXS-97 (Sheldrick, 1990)'
_diffrn_ambient_temperature 173(2)
_diffrn_measured_fraction_theta_full 0.985
_diffrn_measured_fraction_theta_max 0.985
_diffrn_radiation_monochromator graphite
_diffrn_radiation_source 'fine-focus sealed tube'
_diffrn_radiation_type MoK\a
_diffrn_radiation_wavelength 0.71073
_diffrn_reflns_av_R_equivalents 0.0132
_diffrn_reflns_av_sigmaI/netI 0.0264
_diffrn_reflns_limit_h_max 13
_diffrn_reflns_limit_h_min -13
_diffrn_reflns_limit_k_max 14
_diffrn_reflns_limit_k_min -14
_diffrn_reflns_limit_l_max 10
_diffrn_reflns_limit_l_min -15
_diffrn_reflns_number 9283
_diffrn_reflns_theta_full 26.37
_diffrn_reflns_theta_max 26.37
_diffrn_reflns_theta_min 2.47
_exptl_absorpt_coefficient_mu 0.741
_exptl_absorpt_correction_T_max 0.8421
_exptl_absorpt_correction_T_min 0.7558
_exptl_crystal_density_diffrn 1.617
_exptl_crystal_density_method 'not measured'
_exptl_crystal_F_000 758
_exptl_crystal_size_max 0.40
_exptl_crystal_size_mid 0.32
_exptl_crystal_size_min 0.24
_refine_diff_density_max 0.618
_refine_diff_density_min -0.389
_refine_diff_density_rms 0.069
_refine_ls_extinction_method none
_refine_ls_goodness_of_fit_ref 1.059
_refine_ls_hydrogen_treatment mixed
_refine_ls_matrix_type full
_refine_ls_number_parameters 397
_refine_ls_number_reflns 6195
_refine_ls_number_restraints 0
_refine_ls_restrained_S_all 1.059
_refine_ls_R_factor_all 0.0349
_refine_ls_R_factor_gt 0.0292
_refine_ls_shift/su_max 0.001
_refine_ls_shift/su_mean 0.000
_refine_ls_structure_factor_coef Fsqd
_refine_ls_weighting_details 'calc w=1/[\s^2^(Fo^2^)+(0.0348P)^2^+1.3761P] where P=(Fo^2^+2Fc^2^)/3'
_refine_ls_weighting_scheme calc
_refine_ls_wR_factor_gt 0.0714
_refine_ls_wR_factor_ref 0.0739
_reflns_number_gt 5447
_reflns_number_total 6195
_reflns_threshold_expression >2sigma(I)
_cod_data_source_file b820731c.txt
_cod_data_source_block rk3
_cod_database_code 7200713

loop_
_symmetry_equiv_pos_as_xyz
'x, y, z'
'-x, -y, -z'

loop_
_atom_site_label
_atom_site_type_symbol
_atom_site_fract_x
_atom_site_fract_y
_atom_site_fract_z
_atom_site_U_iso_or_equiv
_atom_site_adp_type
_atom_site_occupancy
_atom_site_symmetry_multiplicity
_atom_site_calc_flag
_atom_site_refinement_flags
_atom_site_disorder_assembly
_atom_site_disorder_group
Zr1 Zr 0.47455(2) 0.10734(2) -0.113455(19) 0.01843(7) Uani 1 1 d . . .
Zr2 Zr 0.32001(2) 0.15024(2) 0.151412(19) 0.01876(7) Uani 1 1 d . . .
O1 O 0.30838(16) 0.01832(18) -0.08892(15) 0.0309(4) Uani 1 1 d . . .
C2 C 0.2245(2) -0.0019(2) -0.0106(2) 0.0226(5) Uani 1 1 d . . .
O3 O 0.20675(16) 0.04854(17) 0.07014(16) 0.0276(4) Uani 1 1 d . . .
C4 C 0.1409(2) -0.0918(2) -0.0177(2) 0.0294(6) Uani 1 1 d . . .
C5 C 0.1484(3) -0.1325(4) -0.1204(3) 0.0586(10) Uani 1 1 d . . .
H5A H 0.2280 -0.1723 -0.1301 0.088 Uiso 1 1 calc R . .
H5B H 0.1365 -0.0662 -0.1861 0.088 Uiso 1 1 calc R . .
H5C H 0.0858 -0.1870 -0.1158 0.088 Uiso 1 1 calc R . .
C6 C 0.0606(3) -0.1315(3) 0.0758(3) 0.0417(7) Uani 1 1 d . . .
H6A H 0.0069 -0.1887 0.0732 0.050 Uiso 1 1 calc R . .
H6B H 0.0594 -0.1013 0.1422 0.050 Uiso 1 1 calc R . .
O7 O 0.33761(19) 0.24593(19) -0.17313(19) 0.0408(5) Uani 1 1 d . . .
C8 C 0.2579(2) 0.2890(2) -0.1113(2) 0.0279(6) Uani 1 1 d . . .
O9 O 0.25937(19) 0.26944(18) -0.00459(17) 0.0386(5) Uani 1 1 d . . .
C10 C 0.1563(2) 0.3647(2) -0.1682(2) 0.0292(6) Uani 1 1 d . . .
C11 C 0.0715(3) 0.4154(3) -0.1020(3) 0.0433(8) Uani 1 1 d . . .
H11A H 0.0039 0.4609 -0.1360 0.052 Uiso 1 1 calc R . .
H11B H 0.0805 0.4047 -0.0224 0.052 Uiso 1 1 calc R . .
C12 C 0.1499(4) 0.3761(4) -0.2883(3) 0.0572(10) Uani 1 1 d . . .
H12A H 0.0752 0.4213 -0.3136 0.086 Uiso 1 1 calc R . .
H12B H 0.1508 0.2986 -0.3039 0.086 Uiso 1 1 calc R . .
H12C H 0.2193 0.4163 -0.3299 0.086 Uiso 1 1 calc R . .
O13 O 0.54046(18) 0.25404(17) -0.06465(16) 0.0313(4) Uani 1 1 d . . .
C14 C 0.5298(2) 0.3022(2) 0.0192(2) 0.0242(5) Uani 1 1 d . . .
O15 O 0.45008(17) 0.28315(16) 0.09918(16) 0.0289(4) Uani 1 1 d . . .
C16 C 0.6206(2) 0.3876(3) 0.0222(3) 0.0323(6) Uani 1 1 d . . .
C17 C 0.6257(3) 0.4208(3) 0.1218(3) 0.0497(9) Uani 1 1 d . . .
H17A H 0.6830 0.4736 0.1277 0.060 Uiso 1 1 calc R . .
H17B H 0.5720 0.3913 0.1857 0.060 Uiso 1 1 calc R . .
C18 C 0.6985(3) 0.4274(3) -0.0806(3) 0.0495(9) Uani 1 1 d . . .
H18A H 0.7510 0.4846 -0.0676 0.074 Uiso 1 1 calc R . .
H18B H 0.6489 0.4636 -0.1449 0.074 Uiso 1 1 calc R . .
H18C H 0.7480 0.3608 -0.0985 0.074 Uiso 1 1 calc R . .
O19 O 0.45462(16) 0.06709(16) -0.27431(15) 0.0262(4) Uani 1 1 d . . .
C20 C 0.4625(2) -0.0273(2) -0.3088(2) 0.0245(5) Uani 1 1 d . . .
C21 C 0.3756(2) -0.0347(3) -0.3951(2) 0.0301(6) Uani 1 1 d . . .
C22 C 0.3730(3) -0.1361(3) -0.4248(3) 0.0462(8) Uani 1 1 d . . .
H22A H 0.3179 -0.1438 -0.4781 0.055 Uiso 1 1 calc R . .
H22B H 0.4263 -0.2004 -0.3927 0.055 Uiso 1 1 calc R . .
C23 C 0.2970(3) 0.0701(3) -0.4399(3) 0.0482(8) Uani 1 1 d . . .
H23A H 0.2385 0.0511 -0.4878 0.072 Uiso 1 1 calc R . .
H23B H 0.3461 0.1315 -0.4858 0.072 Uiso 1 1 calc R . .
H23C H 0.2541 0.0973 -0.3758 0.072 Uiso 1 1 calc R . .
O24 O 0.64433(16) 0.15575(16) -0.21453(16) 0.0284(4) Uani 1 1 d . . .
O25 O 0.44414(15) 0.05950(14) 0.06436(14) 0.0194(3) Uani 1 1 d . . .
O26 O 0.12366(17) 0.19904(19) 0.20234(17) 0.0343(5) Uani 1 1 d . . .
C27 C 0.1562(2) 0.2585(2) 0.2666(2) 0.0252(5) Uani 1 1 d . . .
O28 O 0.26853(17) 0.26701(17) 0.27055(16) 0.0297(4) Uani 1 1 d . . .
C29 C 0.0660(2) 0.3172(2) 0.3363(2) 0.0261(5) Uani 1 1 d . . .
C30 C 0.1070(3) 0.3794(3) 0.4048(3) 0.0406(7) Uani 1 1 d . . .
H30A H 0.0515 0.4168 0.4510 0.049 Uiso 1 1 calc R . .
H30B H 0.1912 0.3853 0.4066 0.049 Uiso 1 1 calc R . .
C31 C -0.0602(3) 0.3022(3) 0.3266(3) 0.0408(7) Uani 1 1 d . . .
H31A H -0.1105 0.3437 0.3768 0.061 Uiso 1 1 calc R . .
H31B H -0.0745 0.2190 0.3495 0.061 Uiso 1 1 calc R . .
H31C H -0.0809 0.3337 0.2471 0.061 Uiso 1 1 calc R . .
O32 O 0.27484(17) -0.00315(16) 0.27900(15) 0.0277(4) Uani 1 1 d . . .
C33 C 0.2784(2) -0.1090(2) 0.2754(2) 0.0256(5) Uani 1 1 d . . .
C34 C 0.1827(3) -0.1807(3) 0.3456(2) 0.0309(6) Uani 1 1 d . . .
C35 C 0.0813(3) -0.1218(3) 0.3861(3) 0.0431(8) Uani 1 1 d . . .
H35A H 0.0174 -0.1643 0.4288 0.052 Uiso 1 1 calc R . .
H35B H 0.0761 -0.0391 0.3711 0.052 Uiso 1 1 calc R . .
C36 C 0.1996(3) -0.3035(3) 0.3631(3) 0.0513(9) Uani 1 1 d . . .
H36A H 0.1293 -0.3395 0.4074 0.077 Uiso 1 1 calc R . .
H36B H 0.2720 -0.3315 0.4051 0.077 Uiso 1 1 calc R . .
H36C H 0.2092 -0.3244 0.2887 0.077 Uiso 1 1 calc R . .
O37 O 0.46541(16) 0.11243(16) 0.27485(15) 0.0276(4) Uani 1 1 d . . .
C50 C 0.4974(4) 0.4549(3) 0.6166(3) 0.0531(9) Uani 1 1 d . . .
C51 C 0.5368(3) 0.5642(3) 0.5713(3) 0.0500(9) Uani 1 1 d . . .
C52 C 0.5399(4) 0.6090(3) 0.4540(3) 0.0538(9) Uani 1 1 d . . .
H51 H 0.565(3) 0.605(3) 0.615(3) 0.048(10) Uiso 1 1 d . . .
H52 H 0.572(3) 0.682(3) 0.421(3) 0.047(10) Uiso 1 1 d . . .
H50 H 0.494(4) 0.425(4) 0.693(4) 0.063(12) Uiso 1 1 d . . .

loop_
_atom_site_aniso_label
_atom_site_aniso_U_11
_atom_site_aniso_U_22
_atom_site_aniso_U_33
_atom_site_aniso_U_23
_atom_site_aniso_U_13
_atom_site_aniso_U_12
Zr1 0.02013(13) 0.01928(13) 0.01656(12) -0.00505(9) -0.00185(9) -0.00208(9)
Zr2 0.01868(12) 0.02058(13) 0.01879(12) -0.00775(9) -0.00123(9) -0.00217(9)
O1 0.0248(10) 0.0477(12) 0.0240(9) -0.0128(8) -0.0014(8) -0.0113(9)
C2 0.0196(12) 0.0233(13) 0.0255(13) -0.0052(10) -0.0066(10) -0.0008(10)
O3 0.0198(9) 0.0357(11) 0.0328(10) -0.0181(8) -0.0018(7) -0.0034(8)
C4 0.0219(13) 0.0298(14) 0.0404(16) -0.0138(12) -0.0050(11) -0.0046(11)
C5 0.051(2) 0.075(3) 0.067(3) -0.043(2) -0.0044(18) -0.0236(19)
C6 0.0334(16) 0.0473(19) 0.0461(18) -0.0085(15) -0.0066(14) -0.0159(14)
O7 0.0357(12) 0.0383(12) 0.0494(13) -0.0145(10) -0.0110(10) 0.0122(9)
C8 0.0264(14) 0.0208(13) 0.0376(16) -0.0052(11) -0.0096(11) -0.0051(11)
O9 0.0424(12) 0.0367(12) 0.0335(11) 0.0018(9) -0.0126(9) -0.0034(9)
C10 0.0268(14) 0.0254(14) 0.0349(15) -0.0045(11) -0.0070(11) -0.0020(11)
C11 0.0325(16) 0.0448(19) 0.0495(19) -0.0059(15) -0.0057(14) 0.0019(14)
C12 0.055(2) 0.064(2) 0.053(2) -0.0179(18) -0.0228(18) 0.0220(19)
O13 0.0369(11) 0.0316(11) 0.0284(10) -0.0113(8) 0.0049(8) -0.0137(9)
C14 0.0234(13) 0.0227(13) 0.0276(13) -0.0061(10) -0.0042(10) -0.0042(10)
O15 0.0309(10) 0.0281(10) 0.0299(10) -0.0109(8) 0.0049(8) -0.0092(8)
C16 0.0240(13) 0.0296(15) 0.0467(17) -0.0144(13) -0.0007(12) -0.0066(11)
C17 0.049(2) 0.057(2) 0.055(2) -0.0298(17) 0.0007(16) -0.0272(17)
C18 0.0445(19) 0.048(2) 0.060(2) -0.0188(17) 0.0105(16) -0.0225(16)
O19 0.0311(10) 0.0295(10) 0.0191(9) -0.0084(7) -0.0021(7) -0.0009(8)
C20 0.0255(13) 0.0313(14) 0.0177(12) -0.0070(10) 0.0000(10) -0.0047(11)
C21 0.0260(14) 0.0399(16) 0.0258(14) -0.0095(12) -0.0068(11) 0.0005(12)
C22 0.050(2) 0.052(2) 0.0444(19) -0.0188(16) -0.0231(15) -0.0034(16)
C23 0.0432(19) 0.056(2) 0.049(2) -0.0157(16) -0.0247(15) 0.0100(16)
O24 0.0277(10) 0.0278(10) 0.0297(10) -0.0077(8) 0.0041(8) -0.0054(8)
O25 0.0208(8) 0.0203(9) 0.0183(8) -0.0063(7) -0.0015(6) -0.0022(7)
O26 0.0248(10) 0.0456(12) 0.0412(11) -0.0276(10) -0.0024(8) -0.0011(9)
C27 0.0287(14) 0.0247(13) 0.0218(12) -0.0051(10) -0.0020(10) -0.0007(11)
O28 0.0264(10) 0.0343(11) 0.0336(10) -0.0178(8) -0.0010(8) -0.0040(8)
C29 0.0282(14) 0.0251(13) 0.0243(13) -0.0067(10) 0.0013(10) 0.0010(11)
C30 0.0349(16) 0.050(2) 0.0429(18) -0.0266(15) 0.0023(13) 0.0042(14)
C31 0.0338(16) 0.050(2) 0.0414(18) -0.0198(15) 0.0043(13) 0.0016(14)
O32 0.0306(10) 0.0288(10) 0.0233(9) -0.0059(7) 0.0026(8) -0.0044(8)
C33 0.0277(14) 0.0296(14) 0.0202(12) -0.0056(10) -0.0017(10) -0.0064(11)
C34 0.0317(15) 0.0365(16) 0.0244(13) -0.0054(11) 0.0032(11) -0.0107(12)
C35 0.0345(16) 0.050(2) 0.0415(18) -0.0050(14) 0.0098(13) -0.0112(14)
C36 0.058(2) 0.044(2) 0.050(2) -0.0090(16) 0.0175(17) -0.0196(17)
O37 0.0279(10) 0.0312(10) 0.0266(10) -0.0118(8) -0.0069(8) 0.0006(8)
C50 0.062(2) 0.050(2) 0.044(2) -0.0075(17) 0.0036(17) -0.0025(18)
C51 0.049(2) 0.049(2) 0.056(2) -0.0226(18) 0.0009(17) 0.0009(17)
C52 0.063(2) 0.039(2) 0.056(2) -0.0074(17) 0.0085(18) -0.0068(18)

loop_
_atom_type_symbol
_atom_type_description
_atom_type_scat_dispersion_real
_atom_type_scat_dispersion_imag
_atom_type_scat_source
C C 0.0033 0.0016 'International Tables Vol C Tables 4.2.6.8 and 6.1.1.4'
H H 0.0000 0.0000 'International Tables Vol C Tables 4.2.6.8 and 6.1.1.4'
O O 0.0106 0.0060 'International Tables Vol C Tables 4.2.6.8 and 6.1.1.4'
Zr Zr -2.9673 0.5597 'International Tables Vol C Tables 4.2.6.8 and 6.1.1.4'

loop_
_geom_angle_atom_site_label_1
_geom_angle_atom_site_label_2
_geom_angle_atom_site_label_3
_geom_angle
_geom_angle_site_symmetry_1
_geom_angle_site_symmetry_3
_geom_angle_publ_flag
O25 Zr1 O25 74.72(7) 2_655 . ?
O25 Zr1 O19 86.24(7) 2_655 . ?
O25 Zr1 O19 147.19(7) . . ?
O25 Zr1 O13 121.71(7) 2_655 . ?
O25 Zr1 O13 78.89(7) . . ?
O19 Zr1 O13 133.80(7) . . ?
O25 Zr1 O7 159.47(8) 2_655 . ?
O25 Zr1 O7 105.81(8) . . ?
O19 Zr1 O7 83.07(8) . . ?
O13 Zr1 O7 77.83(8) . . ?
O25 Zr1 O1 84.26(7) 2_655 . ?
O25 Zr1 O1 76.56(7) . . ?
O19 Zr1 O1 75.12(7) . . ?
O13 Zr1 O1 137.36(7) . . ?
O7 Zr1 O1 76.08(8) . . ?
O25 Zr1 O24 86.88(7) 2_655 . ?
O25 Zr1 O24 128.25(7) . . ?
O19 Zr1 O24 75.72(7) . . ?
O13 Zr1 O24 70.64(7) . . ?
O7 Zr1 O24 107.25(8) . . ?
O1 Zr1 O24 149.98(7) . . ?
O25 Zr1 Zr1 37.51(4) 2_655 2_655 ?
O25 Zr1 Zr1 37.22(5) . 2_655 ?
O19 Zr1 Zr1 119.30(5) . 2_655 ?
O13 Zr1 Zr1 102.00(5) . 2_655 ?
O7 Zr1 Zr1 139.38(6) . 2_655 ?
O1 Zr1 Zr1 77.92(5) . 2_655 ?
O24 Zr1 Zr1 110.89(5) . 2_655 ?
O25 Zr1 Zr2 102.58(4) 2_655 . ?
O25 Zr1 Zr2 28.69(5) . . ?
O19 Zr1 Zr2 145.30(5) . . ?
O13 Zr1 Zr2 69.20(5) . . ?
O7 Zr1 Zr2 77.32(6) . . ?
O1 Zr1 Zr2 72.54(5) . . ?
O24 Zr1 Zr2 137.47(5) . . ?
Zr1 Zr1 Zr2 65.347(10) 2_655 . ?
O25 Zr2 O32 93.17(7) . . ?
O25 Zr2 O15 82.36(7) . . ?
O32 Zr2 O15 144.07(7) . . ?
O25 Zr2 O9 93.59(8) . . ?
O32 Zr2 O9 142.93(8) . . ?
O15 Zr2 O9 72.99(8) . . ?
O25 Zr2 O28 152.68(7) . . ?
O32 Zr2 O28 92.85(7) . . ?
O15 Zr2 O28 77.21(7) . . ?
O9 Zr2 O28 97.52(8) . . ?
O25 Zr2 O37 80.97(7) . . ?
O32 Zr2 O37 73.31(7) . . ?
O15 Zr2 O37 70.77(7) . . ?
O9 Zr2 O37 143.76(8) . . ?
O28 Zr2 O37 75.32(7) . . ?
O25 Zr2 O3 76.18(6) . . ?
O32 Zr2 O3 72.72(7) . . ?
O15 Zr2 O3 138.74(7) . . ?
O9 Zr2 O3 73.66(8) . . ?
O28 Zr2 O3 130.93(7) . . ?
O37 Zr2 O3 137.49(7) . . ?
O25 Zr2 O26 149.95(7) . . ?
O32 Zr2 O26 78.82(8) . . ?
O15 Zr2 O26 120.70(7) . . ?
O9 Zr2 O26 77.24(8) . . ?
O28 Zr2 O26 57.32(7) . . ?
O37 Zr2 O26 122.94(7) . . ?
O3 Zr2 O26 73.78(7) . . ?
O25 Zr2 C27 177.58(7) . . ?
O32 Zr2 C27 84.63(7) . . ?
O15 Zr2 C27 100.01(8) . . ?
O9 Zr2 C27 87.59(8) . . ?
O28 Zr2 C27 28.83(7) . . ?
O37 Zr2 C27 99.32(7) . . ?
O3 Zr2 C27 102.16(7) . . ?
O26 Zr2 C27 28.50(7) . . ?
O25 Zr2 Zr1 29.20(4) . . ?
O32 Zr2 Zr1 117.05(5) . . ?
O15 Zr2 Zr1 73.31(5) . . ?
O9 Zr2 Zr1 64.43(6) . . ?
O28 Zr2 Zr1 148.84(5) . . ?
O37 Zr2 Zr1 103.70(5) . . ?
O3 Zr2 Zr1 70.78(5) . . ?
O26 Zr2 Zr1 133.35(5) . . ?
C27 Zr2 Zr1 152.01(6) . . ?
C2 O1 Zr1 135.42(17) . . ?
O3 C2 O1 124.7(2) . . ?
O3 C2 C4 118.7(2) . . ?
O1 C2 C4 116.6(2) . . ?
C2 O3 Zr2 134.63(16) . . ?
C6 C4 C5 123.6(3) . . ?
C6 C4 C2 118.6(3) . . ?
C5 C4 C2 117.8(3) . . ?
C8 O7 Zr1 126.36(19) . . ?
O9 C8 O7 123.2(3) . . ?
O9 C8 C10 118.5(3) . . ?
O7 C8 C10 118.3(3) . . ?
C8 O9 Zr2 146.4(2) . . ?
C11 C10 C12 123.7(3) . . ?
C11 C10 C8 118.7(3) . . ?
C12 C10 C8 117.5(3) . . ?
C14 O13 Zr1 139.16(17) . . ?
O15 C14 O13 124.8(2) . . ?
O15 C14 C16 118.1(2) . . ?
O13 C14 C16 117.2(2) . . ?
C14 O15 Zr2 132.55(17) . . ?
C17 C16 C18 124.5(3) . . ?
C17 C16 C14 117.4(3) . . ?
C18 C16 C14 118.1(3) . . ?
C20 O19 Zr1 134.11(16) . . ?
O37 C20 O19 124.8(2) 2_655 . ?
O37 C20 C21 118.8(2) 2_655 . ?
O19 C20 C21 116.4(2) . . ?
C22 C21 C23 124.3(3) . . ?
C22 C21 C20 118.1(3) . . ?
C23 C21 C20 117.6(3) . . ?
C33 O24 Zr1 136.38(17) 2_655 . ?
Zr2 O25 Zr1 130.69(8) . 2_655 ?
Zr2 O25 Zr1 122.11(8) . . ?
Zr1 O25 Zr1 105.28(7) 2_655 . ?
C27 O26 Zr2 91.20(16) . . ?
O26 C27 O28 118.1(2) . . ?
O26 C27 C29 121.1(2) . . ?
O28 C27 C29 120.8(2) . . ?
O26 C27 Zr2 60.30(14) . . ?
O28 C27 Zr2 57.81(13) . . ?
C29 C27 Zr2 177.59(19) . . ?
C27 O28 Zr2 93.36(15) . . ?
C30 C29 C31 124.8(3) . . ?
C30 C29 C27 118.2(2) . . ?
C31 C29 C27 117.0(2) . . ?
C33 O32 Zr2 131.72(16) . . ?
O32 C33 O24 123.8(2) . 2_655 ?
O32 C33 C34 117.1(2) . . ?
O24 C33 C34 119.1(2) 2_655 . ?
C35 C34 C36 124.6(3) . . ?
C35 C34 C33 117.6(3) . . ?
C36 C34 C33 117.8(3) . . ?
C20 O37 Zr2 134.32(17) 2_655 . ?
C51 C50 C52 120.3(4) . 2_666 ?
C50 C51 C52 119.4(4) . . ?
C50 C52 C51 120.3(4) 2_666 . ?

loop_
_geom_bond_atom_site_label_1
_geom_bond_atom_site_label_2
_geom_bond_distance
_geom_bond_site_symmetry_2
_geom_bond_publ_flag
Zr1 O25 2.0725(17) 2_655 ?
Zr1 O25 2.0862(16) . ?
Zr1 O19 2.1375(17) . ?
Zr1 O13 2.1660(19) . ?
Zr1 O7 2.174(2) . ?
Zr1 O1 2.1749(18) . ?
Zr1 O24 2.2049(18) . ?
Zr1 Zr1 3.3054(5) 2_655 ?
Zr1 Zr2 3.6219(4) . ?
Zr2 O25 2.0528(17) . ?
Zr2 O32 2.1449(18) . ?
Zr2 O15 2.1779(18) . ?
Zr2 O9 2.1804(19) . ?
Zr2 O28 2.2323(18) . ?
Zr2 O37 2.2366(18) . ?
Zr2 O3 2.2463(17) . ?
Zr2 O26 2.2877(19) . ?
Zr2 C27 2.633(3) . ?
O1 C2 1.267(3) . ?
C2 O3 1.253(3) . ?
C2 C4 1.497(4) . ?
C4 C6 1.393(4) . ?
C4 C5 1.426(4) . ?
O7 C8 1.264(4) . ?
C8 O9 1.252(3) . ?
C8 C10 1.489(4) . ?
C10 C11 1.378(4) . ?
C10 C12 1.429(4) . ?
O13 C14 1.268(3) . ?
C14 O15 1.247(3) . ?
C14 C16 1.500(4) . ?
C16 C17 1.357(4) . ?
C16 C18 1.456(4) . ?
O19 C20 1.278(3) . ?
C20 O37 1.244(3) 2_655 ?
C20 C21 1.502(4) . ?
C21 C22 1.336(4) . ?
C21 C23 1.472(4) . ?
O24 C33 1.263(3) 2_655 ?
O25 Zr1 2.0725(17) 2_655 ?
O26 C27 1.257(3) . ?
C27 O28 1.272(3) . ?
C27 C29 1.490(4) . ?
C29 C30 1.360(4) . ?
C29 C31 1.452(4) . ?
O32 C33 1.262(3) . ?
C33 O24 1.263(3) 2_655 ?
C33 C34 1.495(4) . ?
C34 C35 1.393(4) . ?
C34 C36 1.416(5) . ?
O37 C20 1.244(3) 2_655 ?
C50 C51 1.373(5) . ?
C50 C52 1.375(6) 2_666 ?
C51 C52 1.383(5) . ?
C52 C50 1.375(6) 2_666 ?
